data_1010438
loop_
_publ_author_name
'McKeehan, L W'

_publ_section_title
;
The Crystal Structure of Beryllium and of Beryllium Oxide
;
_journal_coden_ASTM PNASA6
_journal_name_full
;
Proceedings of the National Academy of Sciences, U.S.A.
;
_journal_page_first 270
_journal_page_last 274
_journal_paper_doi 10.1073/pnas.8.9.270
_journal_volume 8
_journal_year 1922
_chemical_formula_structural 'Be O'
_chemical_formula_sum 'Be O'
_chemical_name_systematic 'Beryllium oxide'
_cell_angle_alpha 90
_cell_angle_beta 90
_cell_angle_gamma 120
_cell_formula_units_Z 2
_cell_length_a 2.696
_cell_length_b 2.696
_cell_length_c 4.394
_cell_volume 27.7
_cod_database_code 1010438

loop_
_atom_site_label
_atom_site_fract_x
_atom_site_fract_y
_atom_site_fract_z
? ? ? ?

loop_
_cod_related_entry_id
_cod_related_entry_code
_cod_related_entry_database
1 8394849 ChemSpider
